data_2204585
loop_
_publ_author_name
'Watcharee Waratchareeyakul'
'Suchada Chantrapromma'
'Hoong-Kun Fun'
'Ibrahim Abdul Razak'
'Chatchanok Karalai'
'Chanita Ponglimanont'

_publ_section_title
;
 7-Oxogedunin
;
_journal_issue 11
_journal_name_full 'Acta Crystallographica Section E'
_journal_page_first o1964
_journal_page_last o1966
_journal_paper_doi 10.1107/S160053680402450X
_journal_volume 60
_journal_year 2004
_chemical_formula_iupac 'C26 H30 O6'
_chemical_formula_moiety 'C26 H30 O6'
_chemical_formula_sum 'C26 H30 O6'
_chemical_formula_weight 438.50
_chemical_melting_point .533E-305
_chemical_name_common 7-Oxogedunin
_chemical_name_systematic
;
1-(3-furyl)-4b,7,7,10a,12a-pentamethyl-1,6a,7,10a,10b,11,12,12a-
octahydronaphtho[2,1-f]oxireno[2,3-d]isochromene-3,5,8(3aH,4bH,6H)-trione
;
_space_group_IT_number 4
_symmetry_cell_setting monoclinic
_symmetry_space_group_name_Hall 'P 2yb'
_symmetry_space_group_name_H-M 'P 1 21 1'
_atom_sites_solution_hydrogens geom
_atom_sites_solution_primary direct
_atom_sites_solution_secondary difmap
_audit_creation_method SHELXL-97
_cell_angle_alpha 90.00
_cell_angle_beta 100.547(3)
_cell_angle_gamma 90.00
_cell_formula_units_Z 2
_cell_length_a 7.6623(12)
_cell_length_b 11.1298(18)
_cell_length_c 13.350(2)
_cell_measurement_reflns_used 3780
_cell_measurement_temperature 293(2)
_cell_measurement_theta_max 28.29
_cell_measurement_theta_min 1.55
_cell_volume 1119.3(3)
_computing_cell_refinement 'SAINT (Siemens, 1996)'
_computing_data_collection 'SMART (Siemens, 1996)'
_computing_data_reduction SAINT
_computing_molecular_graphics SHELXTL
_computing_publication_material 'SHELXTL and PLATON (Spek, 2003)'
_computing_structure_refinement SHELXTL
_computing_structure_solution 'SHELXTL (Sheldrick, 1997)'
_diffrn_ambient_temperature 293(2)
_diffrn_detector_area_resol_mean 8.33
_diffrn_measured_fraction_theta_full 0.998
_diffrn_measured_fraction_theta_max 0.998
_diffrn_measurement_device_type 'Siemens SMART CCD area detector'
_diffrn_measurement_method \w
_diffrn_radiation_monochromator graphite
_diffrn_radiation_source 'fine-focus sealed tube'
_diffrn_radiation_type MoK\a
_diffrn_radiation_wavelength 0.71073
_diffrn_reflns_av_R_equivalents 0.0311
_diffrn_reflns_av_sigmaI/netI 0.0303
_diffrn_reflns_limit_h_max 9
_diffrn_reflns_limit_h_min -9
_diffrn_reflns_limit_k_max 13
_diffrn_reflns_limit_k_min -13
_diffrn_reflns_limit_l_max 16
_diffrn_reflns_limit_l_min -16
_diffrn_reflns_number 8802
_diffrn_reflns_theta_full 26.00
_diffrn_reflns_theta_max 26.00
_diffrn_reflns_theta_min 1.55
_diffrn_standards_number 0
_exptl_absorpt_coefficient_mu 0.092
_exptl_absorpt_correction_T_max 0.9926
_exptl_absorpt_correction_T_min 0.9770
_exptl_absorpt_correction_type multi-scan
_exptl_absorpt_process_details '(SADABS; Sheldrick, 1996)'
_exptl_crystal_colour colorless
_exptl_crystal_density_diffrn 1.301
_exptl_crystal_density_method 'not measured'
_exptl_crystal_description plate
_exptl_crystal_F_000 468
_exptl_crystal_size_max 0.25
_exptl_crystal_size_mid 0.19
_exptl_crystal_size_min 0.08
_refine_diff_density_max 0.192
_refine_diff_density_min -0.217
_refine_ls_extinction_method none
_refine_ls_goodness_of_fit_ref 1.112
_refine_ls_hydrogen_treatment constr
_refine_ls_matrix_type full
_refine_ls_number_parameters 294
_refine_ls_number_reflns 2330
_refine_ls_number_restraints 1
_refine_ls_restrained_S_all 1.112
_refine_ls_R_factor_all 0.0551
_refine_ls_R_factor_gt 0.0473
_refine_ls_shift/su_max 0.000
_refine_ls_shift/su_mean 0.000
_refine_ls_structure_factor_coef Fsqd
_refine_ls_weighting_details 'calc w = 1/[\s^2^(Fo^2^)+(0.0538P)^2^+0.1209P] where P = (Fo^2^+2Fc^2^)/3'
_refine_ls_weighting_scheme calc
_refine_ls_wR_factor_gt 0.1067
_refine_ls_wR_factor_ref 0.1102
_reflns_number_gt 2052
_reflns_number_total 2330
_reflns_threshold_expression I>2\s(I)
_cod_data_source_file wn6285.cif
_cod_data_source_block I
_cod_original_cell_volume 1119.2(3)
_cod_original_sg_symbol_H-M 'P 21'
_cod_database_code 2204585

loop_
_symmetry_equiv_pos_as_xyz
'x, y, z'
'-x, y+1/2, -z'

loop_
_atom_site_label
_atom_site_fract_x
_atom_site_fract_y
_atom_site_fract_z
_atom_site_U_iso_or_equiv
_atom_site_adp_type
_atom_site_calc_flag
_atom_site_refinement_flags
_atom_site_occupancy
_atom_site_type_symbol
O1 0.1781(4) 0.1681(3) 1.0009(2) 0.0918(11) Uani d . 1 O
O2 0.5747(3) 0.4522(3) 0.64031(19) 0.0640(8) Uani d . 1 O
O5 0.5713(3) 0.6475(3) 0.36168(19) 0.0621(7) Uani d . 1 O
O3 0.2527(3) 0.7087(2) 0.51167(18) 0.0485(6) Uani d . 1 O
O4 0.2930(3) 0.5894(2) 0.32426(17) 0.0486(6) Uani d . 1 O
O6 -0.2004(4) 0.4147(3) 0.1606(2) 0.0780(10) Uani d . 1 O
C1 0.1490(4) 0.4382(3) 0.7851(2) 0.0336(7) Uani d . 1 C
C2 0.0036(4) 0.3460(3) 0.7886(2) 0.0418(8) Uani d . 1 C
H2A -0.1019 0.3527 0.7418 0.050 Uiso calc R 1 H
C3 0.0204(5) 0.2571(3) 0.8548(3) 0.0484(9) Uani d . 1 C
H3A -0.0748 0.2048 0.8532 0.058 Uiso calc R 1 H
C4 0.1809(5) 0.2364(3) 0.9307(3) 0.0538(9) Uani d . 1 C
C5 0.3512(5) 0.3044(3) 0.9224(2) 0.0460(8) Uani d . 1 C
C6 0.3259(4) 0.3696(3) 0.8180(2) 0.0371(7) Uani d . 1 C
H6A 0.3199 0.3042 0.7683 0.045 Uiso calc R 1 H
C7 0.4893(4) 0.4431(4) 0.8028(3) 0.0528(9) Uani d . 1 C
H7A 0.5012 0.5131 0.8468 0.063 Uiso calc R 1 H
H7B 0.5955 0.3947 0.8211 0.063 Uiso calc R 1 H
C8 0.4699(4) 0.4825(4) 0.6933(3) 0.0454(9) Uani d . 1 C
C9 0.3050(4) 0.5563(3) 0.6543(2) 0.0359(7) Uani d . 1 C
C10 0.1448(3) 0.4753(3) 0.6729(2) 0.0308(6) Uani d . 1 C
H10A 0.1614 0.3996 0.6383 0.037 Uiso calc R 1 H
C11 -0.0236(4) 0.5286(3) 0.6100(2) 0.0444(8) Uani d . 1 C
H11A -0.0237 0.6152 0.6184 0.053 Uiso calc R 1 H
H11B -0.1272 0.4963 0.6327 0.053 Uiso calc R 1 H
C12 -0.0299(4) 0.4971(3) 0.4978(3) 0.0436(8) Uani d . 1 C
H12A -0.1107 0.5520 0.4560 0.052 Uiso calc R 1 H
H12B -0.0775 0.4166 0.4855 0.052 Uiso calc R 1 H
C13 0.1535(4) 0.5029(3) 0.4636(2) 0.0326(6) Uani d . 1 C
C14 0.2766(4) 0.5824(3) 0.5383(2) 0.0342(7) Uani d . 1 C
C15 0.4123(4) 0.6502(3) 0.4967(3) 0.0453(8) Uani d . 1 C
H15A 0.5203 0.6709 0.5452 0.054 Uiso calc R 1 H
C16 0.4339(4) 0.6307(3) 0.3897(3) 0.0448(8) Uani d . 1 C
C17 0.1252(4) 0.5634(3) 0.3577(2) 0.0399(7) Uani d . 1 C
H17A 0.0622 0.6394 0.3616 0.048 Uiso calc R 1 H
C18 0.0223(4) 0.4901(3) 0.2732(2) 0.0443(8) Uani d . 1 C
C19 0.0916(6) 0.4112(4) 0.2063(3) 0.0662(11) Uani d . 1 C
H19A 0.2103 0.3919 0.2085 0.079 Uiso calc R 1 H
C20 -0.0468(8) 0.3705(5) 0.1401(3) 0.0748(13) Uani d . 1 C
H20A -0.0388 0.3184 0.0867 0.090 Uiso calc R 1 H
C21 -0.1544(5) 0.4886(4) 0.2420(3) 0.0574(10) Uani d . 1 C
H21A -0.2344 0.5323 0.2721 0.069 Uiso calc R 1 H
C22 0.3961(6) 0.3883(4) 1.0151(3) 0.0642(11) Uani d . 1 C
H22A 0.4106 0.3417 1.0766 0.096 Uiso calc R 1 H
H22B 0.3015 0.4451 1.0143 0.096 Uiso calc R 1 H
H22C 0.5043 0.4306 1.0122 0.096 Uiso calc R 1 H
C23 0.5000(6) 0.2108(5) 0.9290(3) 0.0732(12) Uani d . 1 C
H23A 0.4982 0.1591 0.9864 0.110 Uiso calc R 1 H
H23B 0.6126 0.2510 0.9371 0.110 Uiso calc R 1 H
H23C 0.4823 0.1639 0.8677 0.110 Uiso calc R 1 H
C24 0.1085(5) 0.5429(4) 0.8538(3) 0.0530(9) Uani d . 1 C
H24A 0.0198 0.5943 0.8157 0.079 Uiso calc R 1 H
H24B 0.2149 0.5882 0.8767 0.079 Uiso calc R 1 H
H24C 0.0657 0.5110 0.9117 0.079 Uiso calc R 1 H
C25 0.3216(6) 0.6778(3) 0.7107(3) 0.0587(10) Uani d . 1 C
H25A 0.4090 0.7265 0.6869 0.088 Uiso calc R 1 H
H25B 0.3570 0.6643 0.7826 0.088 Uiso calc R 1 H
H25C 0.2091 0.7183 0.6978 0.088 Uiso calc R 1 H
C26 0.2393(5) 0.3790(3) 0.4574(2) 0.0438(8) Uani d . 1 C
H26A 0.3440 0.3874 0.4280 0.066 Uiso calc R 1 H
H26B 0.1567 0.3267 0.4156 0.066 Uiso calc R 1 H
H26C 0.2706 0.3456 0.5245 0.066 Uiso calc R 1 H

loop_
_atom_site_aniso_label
_atom_site_aniso_U_11
_atom_site_aniso_U_22
_atom_site_aniso_U_33
_atom_site_aniso_U_12
_atom_site_aniso_U_13
_atom_site_aniso_U_23
O1 0.110(2) 0.094(3) 0.0705(19) -0.023(2) 0.0160(17) 0.040(2)
O2 0.0319(12) 0.102(2) 0.0614(16) 0.0095(14) 0.0169(12) 0.0213(16)
O5 0.0501(14) 0.0780(19) 0.0634(17) -0.0167(14) 0.0247(12) 0.0089(15)
O3 0.0663(15) 0.0293(12) 0.0528(14) -0.0011(11) 0.0190(12) 0.0026(11)
O4 0.0474(13) 0.0593(16) 0.0405(13) -0.0092(12) 0.0122(10) 0.0064(11)
O6 0.080(2) 0.089(2) 0.0566(18) -0.0281(19) -0.0088(15) 0.0046(17)
C1 0.0335(15) 0.0342(15) 0.0353(15) 0.0001(13) 0.0120(12) -0.0038(13)
C2 0.0386(18) 0.050(2) 0.0392(17) -0.0049(15) 0.0147(14) -0.0037(16)
C3 0.055(2) 0.049(2) 0.047(2) -0.0187(17) 0.0235(17) -0.0053(17)
C4 0.076(3) 0.045(2) 0.0430(19) -0.0054(19) 0.0179(18) 0.0047(17)
C5 0.053(2) 0.051(2) 0.0330(17) 0.0027(17) 0.0057(15) 0.0053(15)
C6 0.0361(17) 0.0392(17) 0.0365(16) 0.0007(14) 0.0077(13) -0.0017(14)
C7 0.0368(18) 0.074(3) 0.0456(19) -0.0034(18) 0.0015(14) 0.0102(19)
C8 0.0249(15) 0.062(2) 0.0490(19) -0.0151(15) 0.0050(14) 0.0057(17)
C9 0.0344(16) 0.0349(17) 0.0400(17) -0.0066(13) 0.0106(13) -0.0007(14)
C10 0.0267(14) 0.0316(16) 0.0356(15) 0.0018(12) 0.0093(12) -0.0012(12)
C11 0.0308(16) 0.057(2) 0.0469(19) 0.0072(15) 0.0115(14) 0.0106(16)
C12 0.0299(17) 0.053(2) 0.0463(18) 0.0005(15) 0.0042(13) 0.0118(16)
C13 0.0320(15) 0.0308(15) 0.0347(15) 0.0002(13) 0.0051(12) 0.0025(13)
C14 0.0341(16) 0.0293(16) 0.0400(17) 0.0027(13) 0.0087(13) 0.0027(14)
C15 0.0450(18) 0.0440(19) 0.0474(19) -0.0151(16) 0.0092(15) 0.0049(16)
C16 0.046(2) 0.0406(19) 0.049(2) -0.0060(15) 0.0116(16) 0.0112(16)
C17 0.0345(16) 0.0439(18) 0.0420(17) 0.0019(15) 0.0092(13) 0.0075(15)
C18 0.051(2) 0.0437(19) 0.0367(17) -0.0012(16) 0.0046(15) 0.0097(15)
C19 0.077(3) 0.075(3) 0.048(2) -0.003(2) 0.013(2) -0.005(2)
C20 0.104(4) 0.071(3) 0.048(2) -0.015(3) 0.010(2) -0.010(2)
C21 0.057(2) 0.063(3) 0.049(2) -0.004(2) 0.0003(17) 0.0036(19)
C22 0.074(3) 0.079(3) 0.0351(18) -0.002(2) -0.0014(18) 0.001(2)
C23 0.079(3) 0.076(3) 0.062(2) 0.022(3) 0.006(2) 0.021(2)
C24 0.062(2) 0.050(2) 0.052(2) 0.0065(18) 0.0248(18) -0.0042(18)
C25 0.082(3) 0.049(2) 0.046(2) -0.024(2) 0.0169(19) -0.0066(18)
C26 0.051(2) 0.0404(19) 0.0398(18) 0.0012(16) 0.0091(15) -0.0004(15)

loop_
_atom_type_symbol
_atom_type_description
_atom_type_scat_dispersion_real
_atom_type_scat_dispersion_imag
_atom_type_scat_source
C C 0.0033 0.0016 'International Tables Vol C Tables 4.2.6.8 and 6.1.1.4'
H H 0.0000 0.0000 'International Tables Vol C Tables 4.2.6.8 and 6.1.1.4'
O O 0.0106 0.0060 'International Tables Vol C Tables 4.2.6.8 and 6.1.1.4'

loop_
_geom_angle_atom_site_label_1
_geom_angle_atom_site_label_2
_geom_angle_atom_site_label_3
_geom_angle
_geom_angle_publ_flag
C15 O3 C14 61.4(2) yes
C16 O4 C17 121.1(2) yes
C20 O6 C21 106.0(3) ?
C2 C1 C6 105.4(3) ?
C2 C1 C10 108.9(2) ?
C6 C1 C10 105.6(2) ?
C2 C1 C24 105.2(2) ?
C6 C1 C24 117.6(3) ?
C10 C1 C24 113.7(3) ?
C3 C2 C1 123.0(3) ?
C3 C2 H2A 118.5 ?
C1 C2 H2A 118.5 ?
C2 C3 C4 123.4(3) ?
C2 C3 H3A 118.3 ?
C4 C3 H3A 118.3 ?
O1 C4 C3 120.2(4) ?
O1 C4 C5 120.2(4) ?
C3 C4 C5 119.5(3) ?
C4 C5 C23 107.2(3) ?
C4 C5 C22 108.1(3) ?
C23 C5 C22 108.1(3) yes
C4 C5 C6 109.2(3) ?
C23 C5 C6 109.8(3) ?
C22 C5 C6 114.3(3) ?
C7 C6 C1 113.0(3) ?
C7 C6 C5 113.4(3) ?
C1 C6 C5 116.4(2) ?
C7 C6 H6A 104.1 ?
C1 C6 H6A 104.1 ?
C5 C6 H6A 104.1 ?
C8 C7 C6 110.2(3) ?
C8 C7 H7A 109.6 ?
C6 C7 H7A 109.6 ?
C8 C7 H7B 109.6 ?
C6 C7 H7B 109.6 ?
H7A C7 H7B 108.1 ?
O2 C8 C7 121.8(3) ?
O2 C8 C9 123.4(3) ?
C7 C8 C9 114.7(3) ?
C8 C9 C25 108.6(3) ?
C8 C9 C14 113.5(2) ?
C25 C9 C14 107.8(3) ?
C8 C9 C10 105.1(2) ?
C25 C9 C10 114.9(3) ?
C14 C9 C10 107.0(2) ?
C11 C10 C1 120.2(2) ?
C11 C10 C9 107.2(3) ?
C1 C10 C9 115.1(2) ?
C11 C10 H10A 104.2 ?
C1 C10 H10A 104.2 ?
C9 C10 H10A 104.2 ?
C10 C11 C12 108.8(3) ?
C10 C11 H11A 109.9 ?
C12 C11 H11A 109.9 ?
C10 C11 H11B 109.9 ?
C12 C11 H11B 109.9 ?
H11A C11 H11B 108.3 ?
C11 C12 C13 114.1(3) ?
C11 C12 H12A 108.7 ?
C13 C12 H12A 108.7 ?
C11 C12 H12B 108.7 ?
C13 C12 H12B 108.7 ?
H12A C12 H12B 107.6 ?
C14 C13 C26 109.7(2) ?
C14 C13 C17 108.2(2) ?
C26 C13 C17 109.3(2) ?
C14 C13 C12 108.5(2) ?
C26 C13 C12 113.4(3) ?
C17 C13 C12 107.7(2) ?
O3 C14 C15 58.6(2) ?
O3 C14 C13 111.5(2) ?
C15 C14 C13 116.5(3) ?
O3 C14 C9 114.5(2) ?
C15 C14 C9 119.5(3) ?
C13 C14 C9 120.0(2) ?
O3 C15 C14 60.00(19) ?
O3 C15 C16 116.7(3) ?
C14 C15 C16 119.9(3) ?
O3 C15 H15A 116.1 ?
C14 C15 H15A 116.1 ?
C16 C15 H15A 116.1 ?
O5 C16 O4 120.0(3) ?
O5 C16 C15 122.6(3) ?
O4 C16 C15 117.4(3) ?
O4 C17 C18 104.4(2) ?
O4 C17 C13 112.4(2) ?
C18 C17 C13 114.8(3) ?
O4 C17 H17A 108.3 ?
C18 C17 H17A 108.3 ?
C13 C17 H17A 108.3 ?
C21 C18 C19 105.6(4) ?
C21 C18 C17 127.1(3) ?
C19 C18 C17 127.2(3) ?
C20 C19 C18 106.5(4) ?
C20 C19 H19A 126.8 ?
C18 C19 H19A 126.8 ?
C19 C20 O6 111.1(4) ?
C19 C20 H20A 124.5 ?
O6 C20 H20A 124.5 ?
C18 C21 O6 110.8(4) ?
C18 C21 H21A 124.6 ?
O6 C21 H21A 124.6 ?
C5 C22 H22A 109.5 ?
C5 C22 H22B 109.5 ?
H22A C22 H22B 109.5 ?
C5 C22 H22C 109.5 ?
H22A C22 H22C 109.5 ?
H22B C22 H22C 109.5 ?
C5 C23 H23A 109.5 ?
C5 C23 H23B 109.5 ?
H23A C23 H23B 109.5 ?
C5 C23 H23C 109.5 ?
H23A C23 H23C 109.5 ?
H23B C23 H23C 109.5 ?
C1 C24 H24A 109.5 ?
C1 C24 H24B 109.5 ?
H24A C24 H24B 109.5 ?
C1 C24 H24C 109.5 ?
H24A C24 H24C 109.5 ?
H24B C24 H24C 109.5 ?
C9 C25 H25A 109.5 ?
C9 C25 H25B 109.5 ?
H25A C25 H25B 109.5 ?
C9 C25 H25C 109.5 ?
H25A C25 H25C 109.5 ?
H25B C25 H25C 109.5 ?
C13 C26 H26A 109.5 ?
C13 C26 H26B 109.5 ?
H26A C26 H26B 109.5 ?
C13 C26 H26C 109.5 ?
H26A C26 H26C 109.5 ?
H26B C26 H26C 109.5 ?

loop_
_geom_bond_atom_site_label_1
_geom_bond_atom_site_label_2
_geom_bond_distance
_geom_bond_publ_flag
O1 C4 1.210(4) yes
O2 C8 1.211(4) yes
O5 C16 1.195(4) yes
O3 C15 1.431(4) yes
O3 C14 1.453(4) yes
O4 C16 1.340(4) yes
O4 C17 1.464(4) yes
O6 C20 1.349(6) yes
O6 C21 1.357(5) yes
C1 C2 1.522(4) ?
C1 C6 1.548(4) ?
C1 C10 1.548(4) ?
C1 C24 1.550(5) ?
C2 C3 1.318(5) yes
C2 H2A 0.9300 ?
C3 C4 1.462(5) ?
C3 H3A 0.9300 ?
C4 C5 1.529(5) ?
C5 C23 1.535(6) ?
C5 C22 1.538(5) ?
C5 C6 1.552(4) ?
C6 C7 1.540(5) ?
C6 H6A 0.9800 ?
C7 C8 1.507(5) ?
C7 H7A 0.9700 ?
C7 H7B 0.9700 ?
C8 C9 1.517(5) ?
C9 C25 1.542(5) ?
C9 C14 1.552(4) ?
C9 C10 1.579(4) ?
C10 C11 1.525(4) ?
C10 H10A 0.9800 ?
C11 C12 1.530(5) ?
C11 H11A 0.9700 ?
C11 H11B 0.9700 ?
C12 C13 1.556(4) ?
C12 H12A 0.9700 ?
C12 H12B 0.9700 ?
C13 C14 1.523(4) ?
C13 C26 1.536(4) ?
C13 C17 1.545(4) ?
C14 C15 1.473(4) ?
C15 C16 1.483(5) ?
C15 H15A 0.9800 ?
C17 C18 1.495(5) ?
C17 H17A 0.9800 ?
C18 C21 1.341(5) yes
C18 C19 1.422(5) yes
C19 C20 1.330(6) yes
C19 H19A 0.9300 ?
C20 H20A 0.9300 ?
C21 H21A 0.9300 ?
C22 H22A 0.9600 ?
C22 H22B 0.9600 ?
C22 H22C 0.9600 ?
C23 H23A 0.9600 ?
C23 H23B 0.9600 ?
C23 H23C 0.9600 ?
C24 H24A 0.9600 ?
C24 H24B 0.9600 ?
C24 H24C 0.9600 ?
C25 H25A 0.9600 ?
C25 H25B 0.9600 ?
C25 H25C 0.9600 ?
C26 H26A 0.9600 ?
C26 H26B 0.9600 ?
C26 H26C 0.9600 ?

loop_
_geom_hbond_atom_site_label_D
_geom_hbond_atom_site_label_H
_geom_hbond_atom_site_label_A
_geom_hbond_site_symmetry_A
_geom_hbond_distance_DH
_geom_hbond_distance_HA
_geom_hbond_distance_DA
_geom_hbond_angle_DHA
_geom_hbond_publ_flag
C11 H11B O2 1_455 0.97 2.35 3.288(4) 162 yes
C21 H21A O5 1_455 0.93 2.43 3.361(5) 176 yes
C23 H23A O1 1_555 0.96 2.50 2.846(6) 101 yes

loop_
_geom_torsion_atom_site_label_1
_geom_torsion_atom_site_label_2
_geom_torsion_atom_site_label_3
_geom_torsion_atom_site_label_4
_geom_torsion
_geom_torsion_publ_flag
C6 C1 C2 C3 32.8(4) ?
C10 C1 C2 C3 145.7(3) ?
C24 C1 C2 C3 -92.1(4) ?
C1 C2 C3 C4 -1.0(5) ?
C2 C3 C4 O1 166.4(4) ?
C2 C3 C4 C5 -11.9(5) ?
O1 C4 C5 C23 52.6(5) ?
C3 C4 C5 C23 -129.0(4) ?
O1 C4 C5 C22 -63.7(5) yes
C3 C4 C5 C22 114.7(4) ?
O1 C4 C5 C6 171.5(4) yes
C3 C4 C5 C6 -10.2(4) ?
C2 C1 C6 C7 170.8(3) ?
C10 C1 C6 C7 55.6(3) ?
C24 C1 C6 C7 -72.4(3) ?
C2 C1 C6 C5 -55.4(3) ?
C10 C1 C6 C5 -170.6(3) ?
C24 C1 C6 C5 61.3(4) ?
C4 C5 C6 C7 178.8(3) ?
C23 C5 C6 C7 -64.0(4) ?
C22 C5 C6 C7 57.7(4) ?
C4 C5 C6 C1 45.2(4) ?
C23 C5 C6 C1 162.4(3) ?
C22 C5 C6 C1 -75.9(4) ?
C1 C6 C7 C8 -56.3(4) ?
C5 C6 C7 C8 168.5(3) ?
C6 C7 C8 O2 -119.2(4) ?
C6 C7 C8 C9 57.6(4) ?
O2 C8 C9 C25 -116.2(4) yes
C7 C8 C9 C25 67.0(4) ?
O2 C8 C9 C14 3.7(5) ?
C7 C8 C9 C14 -173.0(3) ?
O2 C8 C9 C10 120.4(4) yes
C7 C8 C9 C10 -56.4(4) ?
C2 C1 C10 C11 58.0(4) ?
C6 C1 C10 C11 170.8(3) ?
C24 C1 C10 C11 -58.9(4) ?
C2 C1 C10 C9 -171.4(2) ?
C6 C1 C10 C9 -58.6(3) ?
C24 C1 C10 C9 71.7(3) ?
C8 C9 C10 C11 -164.8(3) ?
C25 C9 C10 C11 75.9(3) ?
C14 C9 C10 C11 -43.8(3) ?
C8 C9 C10 C1 58.6(3) ?
C25 C9 C10 C1 -60.7(4) ?
C14 C9 C10 C1 179.6(2) ?
C1 C10 C11 C12 -150.9(3) ?
C9 C10 C11 C12 75.1(3) ?
C10 C11 C12 C13 -38.9(4) ?
C11 C12 C13 C14 -21.1(4) ?
C11 C12 C13 C26 101.0(3) ?
C11 C12 C13 C17 -138.0(3) ?
C15 O3 C14 C13 -108.7(3) ?
C15 O3 C14 C9 110.9(3) ?
C26 C13 C14 O3 151.2(2) ?
C17 C13 C14 O3 32.0(3) ?
C12 C13 C14 O3 -84.5(3) ?
C26 C13 C14 C15 86.6(3) ?
C17 C13 C14 C15 -32.6(4) ?
C12 C13 C14 C15 -149.1(3) ?
C26 C13 C14 C9 -70.9(3) ?
C17 C13 C14 C9 169.9(2) ?
C12 C13 C14 C9 53.4(3) ?
C8 C9 C14 O3 -127.0(3) ?
C25 C9 C14 O3 -6.6(4) ?
C10 C9 C14 O3 117.5(3) ?
C8 C9 C14 C15 -60.6(4) ?
C25 C9 C14 C15 59.8(4) ?
C10 C9 C14 C15 -176.1(3) ?
C8 C9 C14 C13 96.3(3) ?
C25 C9 C14 C13 -143.4(3) ?
C10 C9 C14 C13 -19.2(3) ?
C14 O3 C15 C16 110.7(3) ?
C13 C14 C15 O3 100.1(3) ?
C9 C14 C15 O3 -102.2(3) ?
O3 C14 C15 C16 -105.5(4) ?
C13 C14 C15 C16 -5.4(5) ?
C9 C14 C15 C16 152.3(3) ?
C17 O4 C16 O5 177.5(3) ?
C17 O4 C16 C15 -0.7(5) ?
O3 C15 C16 O5 137.5(4) yes
C14 C15 C16 O5 -153.4(3) yes
O3 C15 C16 O4 -44.4(4) ?
C14 C15 C16 O4 24.7(5) ?
C16 O4 C17 C18 -165.2(3) ?
C16 O4 C17 C13 -40.1(4) ?
C14 C13 C17 O4 54.8(3) ?
C26 C13 C17 O4 -64.7(3) ?
C12 C13 C17 O4 171.8(3) ?
C14 C13 C17 C18 173.9(3) ?
C26 C13 C17 C18 54.5(3) ?
C12 C13 C17 C18 -69.1(3) ?
O4 C17 C18 C21 -147.3(3) ?
C13 C17 C18 C21 89.2(4) yes
O4 C17 C18 C19 29.9(5) ?
C13 C17 C18 C19 -93.6(4) ?
C21 C18 C19 C20 1.0(5) ?
C17 C18 C19 C20 -176.7(3) ?
C18 C19 C20 O6 -1.5(5) ?
C21 O6 C20 C19 1.5(5) ?
C19 C18 C21 O6 -0.1(4) ?
C17 C18 C21 O6 177.6(3) ?
C20 O6 C21 C18 -0.8(4) ?

loop_
_cod_related_entry_id
_cod_related_entry_database
_cod_related_entry_code
1 ChemSpider 10218442
